data_2233300
loop_
_publ_author_name
'Saeed, Sohail'
'Rashid, Naghmana'
'Hussain, Rizwan'
'Wong, Wing-Tak'

_publ_section_title
;
 <i>N</i>-(4-Bromophenyl)-3,5-dinitrobenzamide
;
_journal_coeditor_code TK5029
_journal_issue 1
_journal_name_full 'Acta Crystallographica Section E'
_journal_page_first o26
_journal_paper_doi 10.1107/S1600536811051464
_journal_volume 68
_journal_year 2012
_chemical_formula_iupac 'C13 H8 Br N3 O5'
_chemical_formula_moiety 'C13 H8 Br N3 O5'
_chemical_formula_sum 'C13 H8 Br N3 O5'
_chemical_formula_weight 366.13
_chemical_name_systematic
;
<i>N</i>-(4-Bromophenyl)-3,5-dinitrobenzamide
;
_space_group_IT_number 14
_symmetry_cell_setting monoclinic
_symmetry_space_group_name_Hall '-P 2yn'
_symmetry_space_group_name_H-M 'P 1 21/n 1'
_atom_sites_solution_hydrogens geom
_atom_sites_solution_primary direct
_atom_sites_solution_secondary difmap
_audit_creation_method SHELXL-97
_cell_angle_alpha 90.00
_cell_angle_beta 101.652(2)
_cell_angle_gamma 90.00
_cell_formula_units_Z 4
_cell_length_a 7.1273(2)
_cell_length_b 26.6676(7)
_cell_length_c 7.5428(2)
_cell_measurement_reflns_used 18250
_cell_measurement_temperature 296(2)
_cell_measurement_theta_max 25.03
_cell_measurement_theta_min 2.86
_cell_volume 1404.10(7)
_computing_cell_refinement 'SAINT (Bruker, 2007)'
_computing_data_collection 'APEX2 (Bruker, 2007)'
_computing_data_reduction 'SAINT (Bruker, 2007)'
_computing_molecular_graphics 'Mercury (Macrae <i>et al.</i>, 2008)'
_computing_publication_material 'SHELXL97 (Sheldrick, 2008)'
_computing_structure_refinement 'SHELXL97 (Sheldrick, 2008)'
_computing_structure_solution 'SHELXS97 (Sheldrick, 2008)'
_diffrn_ambient_temperature 296(2)
_diffrn_measured_fraction_theta_full 0.998
_diffrn_measured_fraction_theta_max 0.998
_diffrn_measurement_device_type 'Bruker APEXII CCD'
_diffrn_measurement_method '\w and \f scan'
_diffrn_radiation_monochromator graphite
_diffrn_radiation_source 'fine-focus sealed tube'
_diffrn_radiation_type MoK\a
_diffrn_radiation_wavelength 0.71073
_diffrn_reflns_av_R_equivalents 0.0597
_diffrn_reflns_av_sigmaI/netI 0.0359
_diffrn_reflns_limit_h_max 8
_diffrn_reflns_limit_h_min -8
_diffrn_reflns_limit_k_max 31
_diffrn_reflns_limit_k_min -31
_diffrn_reflns_limit_l_max 8
_diffrn_reflns_limit_l_min -8
_diffrn_reflns_number 18250
_diffrn_reflns_theta_full 25.03
_diffrn_reflns_theta_max 25.03
_diffrn_reflns_theta_min 2.86
_diffrn_standards_number 0
_exptl_absorpt_coefficient_mu 2.956
_exptl_absorpt_correction_T_max 0.4709
_exptl_absorpt_correction_T_min 0.2883
_exptl_absorpt_correction_type multi-scan
_exptl_absorpt_process_details '(SADABS; Sheldrick, 1996)'
_exptl_crystal_colour colourless
_exptl_crystal_density_diffrn 1.732
_exptl_crystal_density_method 'not measured'
_exptl_crystal_description block
_exptl_crystal_F_000 728
_exptl_crystal_size_max 0.56
_exptl_crystal_size_mid 0.34
_exptl_crystal_size_min 0.30
_refine_diff_density_max 0.253
_refine_diff_density_min -0.456
_refine_ls_extinction_coef 0.0074(12)
_refine_ls_extinction_expression Fc^*^=kFc[1+0.001xFc^2^\l^3^/sin(2\q)]^-1/4^
_refine_ls_extinction_method 'SHELXL97 (Sheldrick, 2008)'
_refine_ls_goodness_of_fit_ref 1.097
_refine_ls_hydrogen_treatment mixed
_refine_ls_matrix_type full
_refine_ls_number_parameters 204
_refine_ls_number_reflns 2476
_refine_ls_number_restraints 0
_refine_ls_restrained_S_all 1.097
_refine_ls_R_factor_all 0.0491
_refine_ls_R_factor_gt 0.0345
_refine_ls_shift/su_max 0.000
_refine_ls_shift/su_mean 0.000
_refine_ls_structure_factor_coef Fsqd
_refine_ls_weighting_details 'calc w=1/[\s^2^(Fo^2^)+(0.0472P)^2^+0.9282P] where P=(Fo^2^+2Fc^2^)/3'
_refine_ls_weighting_scheme calc
_refine_ls_wR_factor_gt 0.0914
_refine_ls_wR_factor_ref 0.1082
_reflns_number_gt 2007
_reflns_number_total 2476
_reflns_threshold_expression I>2\s(I)
_cod_data_source_file tk5029.cif
_cod_data_source_block I
_cod_original_sg_symbol_H-M 'P 21/n'
_cod_database_code 2233300
_cod_database_fobs_code 2233300

loop_
_symmetry_equiv_pos_as_xyz
'x, y, z'
'-x+1/2, y+1/2, -z+1/2'
'-x, -y, -z'
'x-1/2, -y-1/2, z-1/2'

loop_
_atom_site_type_symbol
_atom_site_label
_atom_site_fract_x
_atom_site_fract_y
_atom_site_fract_z
_atom_site_U_iso_or_equiv
_atom_site_adp_type
_atom_site_calc_flag
_atom_site_refinement_flags
_atom_site_occupancy
_atom_site_symmetry_multiplicity
Br Br1 0.80856(6) 0.046874(16) 0.25109(7) 0.0884(2) Uani d . 1 1
O O1 0.6333(3) 0.28369(8) 0.5032(3) 0.0569(6) Uani d . 1 1
O O2 0.9867(5) 0.31665(12) 1.3107(3) 0.0879(9) Uani d . 1 1
O O3 0.9761(6) 0.39563(13) 1.3387(4) 0.1162(14) Uani d . 1 1
O O4 0.8205(5) 0.50043(9) 0.8040(5) 0.0986(10) Uani d . 1 1
O O5 0.7279(6) 0.46522(10) 0.5447(5) 0.0967(11) Uani d . 1 1
N N1 0.8777(3) 0.24105(8) 0.6787(3) 0.0395(6) Uani d . 1 1
N N2 0.9563(5) 0.35817(13) 1.2475(4) 0.0651(9) Uani d . 1 1
N N3 0.7853(5) 0.46389(11) 0.7070(6) 0.0655(9) Uani d . 1 1
C C1 0.7638(4) 0.28096(10) 0.6368(4) 0.0393(6) Uani d . 1 1
C C2 0.8027(3) 0.32503(10) 0.7622(4) 0.0341(6) Uani d . 1 1
C C3 0.8632(4) 0.32045(10) 0.9473(4) 0.0362(6) Uani d . 1 1
H H3 0.8834 0.2890 1.0013 0.043 Uiso calc R 1 1
C C4 0.8932(4) 0.36369(11) 1.0508(4) 0.0430(7) Uani d . 1 1
C C5 0.8704(4) 0.41094(11) 0.9800(4) 0.0487(8) Uani d . 1 1
H H5 0.8934 0.4394 1.0524 0.058 Uiso calc R 1 1
C C6 0.8110(4) 0.41394(10) 0.7935(5) 0.0456(7) Uani d . 1 1
C C7 0.7736(4) 0.37237(10) 0.6849(4) 0.0405(6) Uani d . 1 1
H H7 0.7293 0.3759 0.5608 0.049 Uiso calc R 1 1
C C8 0.8647(4) 0.19583(10) 0.5760(4) 0.0392(6) Uani d . 1 1
C C9 0.8261(4) 0.19669(12) 0.3885(4) 0.0488(7) Uani d . 1 1
H H9 0.8107 0.2271 0.3268 0.059 Uiso calc R 1 1
C C10 0.8108(5) 0.15204(15) 0.2943(5) 0.0580(9) Uani d . 1 1
H H10 0.7828 0.1522 0.1685 0.070 Uiso calc R 1 1
C C11 0.8370(4) 0.10718(13) 0.3874(5) 0.0576(9) Uani d . 1 1
C C12 0.8826(5) 0.10586(12) 0.5729(5) 0.0561(8) Uani d . 1 1
H H12 0.9045 0.0754 0.6338 0.067 Uiso calc R 1 1
C C13 0.8955(4) 0.15065(11) 0.6683(4) 0.0481(8) Uani d . 1 1
H H13 0.9247 0.1504 0.7942 0.058 Uiso calc R 1 1
H H1N 0.958(4) 0.2412(10) 0.792(4) 0.035(7) Uiso d . 1 1

loop_
_atom_site_aniso_label
_atom_site_aniso_U_11
_atom_site_aniso_U_22
_atom_site_aniso_U_33
_atom_site_aniso_U_12
_atom_site_aniso_U_13
_atom_site_aniso_U_23
Br1 0.0662(3) 0.0737(3) 0.1252(5) -0.01117(19) 0.0187(3) -0.0669(3)
O1 0.0609(13) 0.0435(11) 0.0499(13) 0.0067(10) -0.0278(11) -0.0061(10)
O2 0.134(3) 0.084(2) 0.0409(14) -0.0258(18) 0.0057(15) 0.0037(14)
O3 0.205(4) 0.095(2) 0.0539(16) -0.049(2) 0.038(2) -0.0396(17)
O4 0.105(2) 0.0269(13) 0.161(3) -0.0038(13) 0.020(2) -0.0076(16)
O5 0.133(3) 0.0518(16) 0.104(3) 0.0173(17) 0.022(2) 0.0374(16)
N1 0.0429(13) 0.0309(12) 0.0361(13) 0.0010(10) -0.0123(11) -0.0037(10)
N2 0.089(2) 0.070(2) 0.0407(16) -0.0319(17) 0.0224(15) -0.0123(15)
N3 0.0619(19) 0.0326(15) 0.104(3) 0.0066(13) 0.0229(18) 0.0138(16)
C1 0.0383(15) 0.0335(14) 0.0394(15) -0.0015(11) -0.0079(12) 0.0023(12)
C2 0.0309(14) 0.0294(13) 0.0381(15) 0.0005(10) -0.0024(11) 0.0013(11)
C3 0.0344(14) 0.0323(13) 0.0394(15) -0.0027(11) 0.0016(11) 0.0020(11)
C4 0.0448(16) 0.0465(16) 0.0389(16) -0.0090(13) 0.0116(13) -0.0087(13)
C5 0.0530(18) 0.0356(15) 0.060(2) -0.0102(13) 0.0159(15) -0.0130(14)
C6 0.0410(16) 0.0261(14) 0.071(2) 0.0006(11) 0.0144(15) 0.0024(13)
C7 0.0370(15) 0.0359(15) 0.0447(16) 0.0038(12) -0.0012(12) 0.0058(13)
C8 0.0331(14) 0.0350(14) 0.0440(16) -0.0016(11) -0.0051(11) -0.0108(12)
C9 0.0471(17) 0.0522(18) 0.0446(18) -0.0024(14) 0.0035(13) -0.0088(14)
C10 0.0495(19) 0.075(2) 0.0485(19) -0.0023(16) 0.0085(15) -0.0248(18)
C11 0.0373(17) 0.057(2) 0.077(2) -0.0065(14) 0.0087(16) -0.0346(18)
C12 0.0495(19) 0.0402(16) 0.075(2) -0.0007(14) 0.0032(16) -0.0147(16)
C13 0.0492(17) 0.0358(15) 0.0517(18) 0.0011(13) -0.0077(14) -0.0076(13)

loop_
_atom_type_symbol
_atom_type_description
_atom_type_scat_dispersion_real
_atom_type_scat_dispersion_imag
_atom_type_scat_source
C C 0.0033 0.0016 'International Tables Vol C Tables 4.2.6.8 and 6.1.1.4'
H H 0.0000 0.0000 'International Tables Vol C Tables 4.2.6.8 and 6.1.1.4'
N N 0.0061 0.0033 'International Tables Vol C Tables 4.2.6.8 and 6.1.1.4'
O O 0.0106 0.0060 'International Tables Vol C Tables 4.2.6.8 and 6.1.1.4'
Br Br -0.2901 2.4595 'International Tables Vol C Tables 4.2.6.8 and 6.1.1.4'

loop_
_geom_angle_atom_site_label_1
_geom_angle_atom_site_label_2
_geom_angle_atom_site_label_3
_geom_angle
C1 N1 C8 125.1(2)
C1 N1 H1N 116.5(17)
C8 N1 H1N 117.7(17)
O3 N2 O2 123.0(3)
O3 N2 C4 118.1(3)
O2 N2 C4 119.0(3)
O5 N3 O4 124.9(3)
O5 N3 C6 117.3(3)
O4 N3 C6 117.7(4)
O1 C1 N1 124.4(3)
O1 C1 C2 118.9(2)
N1 C1 C2 116.7(2)
C3 C2 C7 119.6(2)
C3 C2 C1 123.3(2)
C7 C2 C1 117.1(2)
C2 C3 C4 118.5(2)
C2 C3 H3 120.7
C4 C3 H3 120.7
C5 C4 C3 123.7(3)
C5 C4 N2 118.4(3)
C3 C4 N2 117.8(3)
C4 C5 C6 116.0(3)
C4 C5 H5 122.0
C6 C5 H5 122.0
C7 C6 C5 122.8(3)
C7 C6 N3 118.2(3)
C5 C6 N3 119.0(3)
C6 C7 C2 119.3(3)
C6 C7 H7 120.3
C2 C7 H7 120.3
C9 C8 C13 120.4(3)
C9 C8 N1 121.2(3)
C13 C8 N1 118.4(3)
C10 C9 C8 119.4(3)
C10 C9 H9 120.3
C8 C9 H9 120.3
C9 C10 C11 119.8(3)
C9 C10 H10 120.1
C11 C10 H10 120.1
C12 C11 C10 121.4(3)
C12 C11 Br1 120.6(3)
C10 C11 Br1 118.0(3)
C11 C12 C13 118.9(3)
C11 C12 H12 120.5
C13 C12 H12 120.5
C8 C13 C12 120.0(3)
C8 C13 H13 120.0
C12 C13 H13 120.0

loop_
_geom_bond_atom_site_label_1
_geom_bond_atom_site_label_2
_geom_bond_distance
Br1 C11 1.898(3)
O1 C1 1.228(3)
O2 N2 1.208(4)
O3 N2 1.205(4)
O4 N3 1.214(4)
O5 N3 1.211(5)
N1 C1 1.337(4)
N1 C8 1.426(3)
N1 H1N 0.93(3)
N2 C4 1.468(4)
N3 C6 1.478(4)
C1 C2 1.499(4)
C2 C3 1.381(4)
C2 C7 1.388(4)
C3 C4 1.385(4)
C3 H3 0.9300
C4 C5 1.366(4)
C5 C6 1.387(5)
C5 H5 0.9300
C6 C7 1.372(4)
C7 H7 0.9300
C8 C9 1.385(4)
C8 C13 1.387(4)
C9 C10 1.380(5)
C9 H9 0.9300
C10 C11 1.381(5)
C10 H10 0.9300
C11 C12 1.371(5)
C12 C13 1.388(4)
C12 H12 0.9300
C13 H13 0.9300

loop_
_geom_hbond_atom_site_label_D
_geom_hbond_atom_site_label_H
_geom_hbond_atom_site_label_A
_geom_hbond_site_symmetry_A
_geom_hbond_distance_DH
_geom_hbond_distance_HA
_geom_hbond_distance_DA
_geom_hbond_angle_DHA
N1 H1N O1 4_666 0.93(3) 1.93(3) 2.818(3) 159(3)

loop_
_cod_related_entry_id
_cod_related_entry_database
_cod_related_entry_code
1 ChemSpider 2109590
